data_4326071
loop_
_publ_author_name
'Hua He'
'Chauntae Tyson'
'Svilen Bobev'

_publ_section_title
;
 Eight-Coordinated Arsenic in the Zintl Phases RbCd4As3 and RbZn4As3:
 Synthesis and Structural Characterization
;
_journal_name_full 'Inorganic Chemistry'
_journal_page_first 8375
_journal_page_last 8383
_journal_paper_doi 10.1021/ic2009418
_journal_volume 50
_journal_year 2011
_chemical_formula_moiety 'As3 Cd4, Na'
_chemical_formula_sum 'As3 Cd4 Na'
_chemical_formula_weight 697.35
_chemical_name_systematic
; 
 ? 
;
_space_group_IT_number 166
_symmetry_cell_setting hexagonal
_symmetry_space_group_name_Hall '-R 3 2"'
_symmetry_space_group_name_H-M 'R -3 m :H'
_atom_sites_solution_primary direct
_atom_sites_solution_secondary difmap
_audit_creation_method SHELXL-97
_cell_angle_alpha 90.00
_cell_angle_beta 90.00
_cell_angle_gamma 120.00
_cell_formula_units_Z 3
_cell_length_a 4.4546(7)
_cell_length_b 4.4546(7)
_cell_length_c 33.681(8)
_cell_measurement_reflns_used 225
_cell_measurement_temperature 200(2)
_cell_measurement_theta_max 28.20
_cell_measurement_theta_min 1.81
_cell_volume 578.81(19)
_computing_cell_refinement 'Bruker SMART'
_computing_data_collection 'Bruker SMART'
_computing_data_reduction 'Bruker SAINT'
_computing_molecular_graphics 'Bruker SHELXTL'
_computing_publication_material 'Bruker SHELXTL'
_computing_structure_refinement 'SHELXL-97 (Sheldrick, 1997)'
_computing_structure_solution 'SHELXS-97 (Sheldrick, 1990)'
_diffrn_ambient_temperature 200(2)
_diffrn_measured_fraction_theta_full 1.000
_diffrn_measured_fraction_theta_max 1.000
_diffrn_measurement_device_type 'CCD area detector'
_diffrn_measurement_method 'phi and omega scans'
_diffrn_radiation_monochromator graphite
_diffrn_radiation_source 'fine-focus sealed tube'
_diffrn_radiation_type MoK\a
_diffrn_radiation_wavelength 0.71073
_diffrn_reflns_av_R_equivalents 0.0514
_diffrn_reflns_av_sigmaI/netI 0.0299
_diffrn_reflns_limit_h_max 5
_diffrn_reflns_limit_h_min -5
_diffrn_reflns_limit_k_max 5
_diffrn_reflns_limit_k_min -5
_diffrn_reflns_limit_l_max 44
_diffrn_reflns_limit_l_min -44
_diffrn_reflns_number 2602
_diffrn_reflns_theta_full 28.20
_diffrn_reflns_theta_max 28.20
_diffrn_reflns_theta_min 1.81
_exptl_absorpt_coefficient_mu 23.581
_exptl_absorpt_correction_T_max 0.790
_exptl_absorpt_correction_T_min 0.174
_exptl_absorpt_correction_type multi-scan
_exptl_absorpt_process_details
;
SADABS (Sheldrick, 2003)
;
_exptl_crystal_colour gold
_exptl_crystal_density_diffrn 6.002
_exptl_crystal_description plate
_exptl_crystal_F_000 906
_exptl_crystal_size_max 0.08
_exptl_crystal_size_mid 0.08
_exptl_crystal_size_min 0.01
_refine_diff_density_max 2.765
_refine_diff_density_min -3.161
_refine_diff_density_rms 0.386
_refine_ls_extinction_method none
_refine_ls_goodness_of_fit_ref 1.191
_refine_ls_matrix_type full
_refine_ls_number_parameters 14
_refine_ls_number_reflns 225
_refine_ls_number_restraints 0
_refine_ls_restrained_S_all 1.191
_refine_ls_R_factor_all 0.0370
_refine_ls_R_factor_gt 0.0355
_refine_ls_shift/su_max 0.000
_refine_ls_shift/su_mean 0.000
_refine_ls_structure_factor_coef Fsqd
_refine_ls_weighting_details 'calc w=1/[\s^2^(Fo^2^)+(0.0523P)^2^+21.5745P] where P=(Fo^2^+2Fc^2^)/3'
_refine_ls_weighting_scheme calc
_refine_ls_wR_factor_gt 0.1008
_refine_ls_wR_factor_ref 0.1020
_reflns_number_gt 216
_reflns_number_total 225
_reflns_threshold_expression >2sigma(I)
_cod_data_source_file ic2009418_si_002_NaCd4As3.cif
_cod_data_source_block NaCd4As3
_cod_original_cell_volume 578.81(18)
_cod_original_sg_symbol_H-M 'R -3 m'
_cod_database_code 4326071

loop_
_symmetry_equiv_pos_as_xyz
'x, y, z'
'-y, x-y, z'
'-x+y, -x, z'
'y, x, -z'
'x-y, -y, -z'
'-x, -x+y, -z'
'x+2/3, y+1/3, z+1/3'
'-y+2/3, x-y+1/3, z+1/3'
'-x+y+2/3, -x+1/3, z+1/3'
'y+2/3, x+1/3, -z+1/3'
'x-y+2/3, -y+1/3, -z+1/3'
'-x+2/3, -x+y+1/3, -z+1/3'
'x+1/3, y+2/3, z+2/3'
'-y+1/3, x-y+2/3, z+2/3'
'-x+y+1/3, -x+2/3, z+2/3'
'y+1/3, x+2/3, -z+2/3'
'x-y+1/3, -y+2/3, -z+2/3'
'-x+1/3, -x+y+2/3, -z+2/3'
'-x, -y, -z'
'y, -x+y, -z'
'x-y, x, -z'
'-y, -x, z'
'-x+y, y, z'
'x, x-y, z'
'-x+2/3, -y+1/3, -z+1/3'
'y+2/3, -x+y+1/3, -z+1/3'
'x-y+2/3, x+1/3, -z+1/3'
'-y+2/3, -x+1/3, z+1/3'
'-x+y+2/3, y+1/3, z+1/3'
'x+2/3, x-y+1/3, z+1/3'
'-x+1/3, -y+2/3, -z+2/3'
'y+1/3, -x+y+2/3, -z+2/3'
'x-y+1/3, x+2/3, -z+2/3'
'-y+1/3, -x+2/3, z+2/3'
'-x+y+1/3, y+2/3, z+2/3'
'x+1/3, x-y+2/3, z+2/3'

loop_
_atom_site_label
_atom_site_type_symbol
_atom_site_fract_x
_atom_site_fract_y
_atom_site_fract_z
_atom_site_U_iso_or_equiv
_atom_site_adp_type
_atom_site_occupancy
_atom_site_symmetry_multiplicity
_atom_site_calc_flag
_atom_site_refinement_flags
Na1 Na 0.0000 0.0000 0.5000 0.023(2) Uani 1 12 d S
Cd1 Cd 0.0000 0.0000 0.09568(5) 0.0273(5) Uani 1 6 d S
Cd2 Cd 0.0000 0.0000 0.29908(4) 0.0264(4) Uani 1 6 d S
As1 As 0.0000 0.0000 0.22053(4) 0.0120(4) Uani 1 6 d S
As2 As 0.0000 0.0000 0.0000 0.0155(5) Uani 1 12 d S

loop_
_atom_site_aniso_label
_atom_site_aniso_U_11
_atom_site_aniso_U_22
_atom_site_aniso_U_33
_atom_site_aniso_U_23
_atom_site_aniso_U_13
_atom_site_aniso_U_12
Na1 0.026(3) 0.026(3) 0.018(4) 0.000 0.000 0.0128(16)
Cd1 0.0110(5) 0.0110(5) 0.0598(10) 0.000 0.000 0.0055(2)
Cd2 0.0312(6) 0.0312(6) 0.0170(6) 0.000 0.000 0.0156(3)
As1 0.0096(5) 0.0096(5) 0.0169(8) 0.000 0.000 0.0048(3)
As2 0.0114(7) 0.0114(7) 0.0236(12) 0.000 0.000 0.0057(4)

loop_
_atom_type_symbol
_atom_type_description
_atom_type_scat_dispersion_real
_atom_type_scat_dispersion_imag
_atom_type_scat_source
Na Na 0.0362 0.0249 'International Tables Vol C Tables 4.2.6.8 and 6.1.1.4'
As As 0.0499 2.0058 'International Tables Vol C Tables 4.2.6.8 and 6.1.1.4'
Cd Cd -0.8075 1.2024 'International Tables Vol C Tables 4.2.6.8 and 6.1.1.4'

loop_
_geom_angle_atom_site_label_1
_geom_angle_atom_site_label_2
_geom_angle_atom_site_label_3
_geom_angle
_geom_angle_site_symmetry_1
_geom_angle_site_symmetry_3
As1 Na1 As1 180.0 31_445 7
As1 Na1 As1 90.09(3) 31_445 31
As1 Na1 As1 89.91(3) 7 31
As1 Na1 As1 89.91(3) 31_445 7_445
As1 Na1 As1 90.09(3) 7 7_445
As1 Na1 As1 180.0 31 7_445
As1 Na1 As1 90.09(3) 31_445 31_545
As1 Na1 As1 89.91(3) 7 31_545
As1 Na1 As1 90.09(3) 31 31_545
As1 Na1 As1 89.91(3) 7_445 31_545
As1 Na1 As1 89.91(3) 31_445 7_455
As1 Na1 As1 90.09(3) 7 7_455
As1 Na1 As1 89.91(3) 31 7_455
As1 Na1 As1 90.09(3) 7_445 7_455
As1 Na1 As1 180.00(4) 31_545 7_455
As1 Na1 Cd1 46.234(12) 31_445 7_445
As1 Na1 Cd1 133.766(12) 7 7_445
As1 Na1 Cd1 101.89(3) 31 7_445
As1 Na1 Cd1 78.11(3) 7_445 7_445
As1 Na1 Cd1 46.235(12) 31_545 7_445
As1 Na1 Cd1 133.765(12) 7_455 7_445
As1 Na1 Cd1 133.766(12) 31_445 31
As1 Na1 Cd1 46.234(12) 7 31
As1 Na1 Cd1 78.11(3) 31 31
As1 Na1 Cd1 101.89(3) 7_445 31
As1 Na1 Cd1 133.765(13) 31_545 31
As1 Na1 Cd1 46.235(12) 7_455 31
Cd1 Na1 Cd1 180.0 7_445 31
As1 Na1 Cd1 101.89(3) 31_445 7
As1 Na1 Cd1 78.11(3) 7 7
As1 Na1 Cd1 46.234(12) 31 7
As1 Na1 Cd1 133.766(12) 7_445 7
As1 Na1 Cd1 46.235(12) 31_545 7
As1 Na1 Cd1 133.765(13) 7_455 7
Cd1 Na1 Cd1 78.73(3) 7_445 7
Cd1 Na1 Cd1 101.27(3) 31 7
As1 Na1 Cd1 78.11(3) 31_445 31_445
As1 Na1 Cd1 101.89(3) 7 31_445
As1 Na1 Cd1 133.766(12) 31 31_445
As1 Na1 Cd1 46.234(13) 7_445 31_445
As1 Na1 Cd1 133.765(12) 31_545 31_445
As1 Na1 Cd1 46.235(12) 7_455 31_445
Cd1 Na1 Cd1 101.27(3) 7_445 31_445
Cd1 Na1 Cd1 78.73(3) 31 31_445
Cd1 Na1 Cd1 180.0 7 31_445
As1 Na1 Cd1 46.235(13) 31_445 7_455
As1 Na1 Cd1 133.765(13) 7 7_455
As1 Na1 Cd1 46.235(12) 31 7_455
As1 Na1 Cd1 133.765(12) 7_445 7_455
As1 Na1 Cd1 101.89(3) 31_545 7_455
As1 Na1 Cd1 78.11(3) 7_455 7_455
Cd1 Na1 Cd1 78.73(3) 7_445 7_455
Cd1 Na1 Cd1 101.27(3) 31 7_455
Cd1 Na1 Cd1 78.73(3) 7 7_455
Cd1 Na1 Cd1 101.27(3) 31_445 7_455
As1 Na1 Cd1 133.765(13) 31_445 31_545
As1 Na1 Cd1 46.235(12) 7 31_545
As1 Na1 Cd1 133.765(13) 31 31_545
As1 Na1 Cd1 46.235(12) 7_445 31_545
As1 Na1 Cd1 78.11(3) 31_545 31_545
As1 Na1 Cd1 101.89(3) 7_455 31_545
Cd1 Na1 Cd1 101.27(3) 7_445 31_545
Cd1 Na1 Cd1 78.73(3) 31 31_545
Cd1 Na1 Cd1 101.27(3) 7 31_545
Cd1 Na1 Cd1 78.73(3) 31_445 31_545
Cd1 Na1 Cd1 180.00(4) 7_455 31_545
As1 Cd1 As1 115.35(3) 25 25_445
As1 Cd1 As1 115.35(3) 25 25_455
As1 Cd1 As1 115.35(3) 25_445 25_455
As1 Cd1 Cd2 121.15(3) 25 25_445
As1 Cd1 Cd2 51.46(4) 25_445 25_445
As1 Cd1 Cd2 121.15(3) 25_455 25_445
As1 Cd1 Cd2 51.46(4) 25 25
As1 Cd1 Cd2 121.15(3) 25_445 25
As1 Cd1 Cd2 121.15(3) 25_455 25
Cd2 Cd1 Cd2 84.88(4) 25_445 25
As1 Cd1 Cd2 121.15(3) 25 25_455
As1 Cd1 Cd2 121.15(3) 25_445 25_455
As1 Cd1 Cd2 51.46(4) 25_455 25_455
Cd2 Cd1 Cd2 84.88(4) 25_445 25_455
Cd2 Cd1 Cd2 84.88(4) 25 25_455
As1 Cd1 Na1 59.58(3) 25 13_554
As1 Cd1 Na1 124.45(6) 25_445 13_554
As1 Cd1 Na1 59.58(3) 25_455 13_554
Cd2 Cd1 Na1 175.91(5) 25_445 13_554
Cd2 Cd1 Na1 98.129(17) 25 13_554
Cd2 Cd1 Na1 98.129(18) 25_455 13_554
As1 Cd1 Na1 124.45(6) 25 13_444
As1 Cd1 Na1 59.58(3) 25_445 13_444
As1 Cd1 Na1 59.58(3) 25_455 13_444
Cd2 Cd1 Na1 98.129(17) 25_445 13_444
Cd2 Cd1 Na1 175.91(5) 25 13_444
Cd2 Cd1 Na1 98.129(18) 25_455 13_444
Na1 Cd1 Na1 78.74(3) 13_554 13_444
As1 Cd1 Na1 59.58(3) 25 13_544
As1 Cd1 Na1 59.58(3) 25_445 13_544
As1 Cd1 Na1 124.45(6) 25_455 13_544
Cd2 Cd1 Na1 98.129(17) 25_445 13_544
Cd2 Cd1 Na1 98.129(18) 25 13_544
Cd2 Cd1 Na1 175.91(5) 25_455 13_544
Na1 Cd1 Na1 78.74(3) 13_554 13_544
Na1 Cd1 Na1 78.74(3) 13_444 13_544
As1 Cd2 As2 114.16(2) . 7
As1 Cd2 As2 114.16(2) . 7_445
As2 Cd2 As2 104.40(3) 7 7_445
As1 Cd2 As2 114.16(2) . 7_455
As2 Cd2 As2 104.40(3) 7 7_455
As2 Cd2 As2 104.40(3) 7_445 7_455
As1 Cd2 Cd1 51.19(3) . 25_445
As2 Cd2 Cd1 127.737(12) 7 25_445
As2 Cd2 Cd1 62.98(3) 7_445 25_445
As2 Cd2 Cd1 127.736(12) 7_455 25_445
As1 Cd2 Cd1 51.19(3) . 25
As2 Cd2 Cd1 62.98(3) 7 25
As2 Cd2 Cd1 127.737(12) 7_445 25
As2 Cd2 Cd1 127.736(12) 7_455 25
Cd1 Cd2 Cd1 84.88(4) 25_445 25
As1 Cd2 Cd1 51.19(3) . 25_455
As2 Cd2 Cd1 127.736(12) 7 25_455
As2 Cd2 Cd1 127.736(12) 7_445 25_455
As2 Cd2 Cd1 62.98(3) 7_455 25_455
Cd1 Cd2 Cd1 84.88(4) 25_445 25_455
Cd1 Cd2 Cd1 84.88(4) 25 25_455
As1 Cd2 Cd2 131.90(3) . 31
As2 Cd2 Cd2 52.198(13) 7 31
As2 Cd2 Cd2 113.94(5) 7_445 31
As2 Cd2 Cd2 52.199(13) 7_455 31
Cd1 Cd2 Cd2 176.91(5) 25_445 31
Cd1 Cd2 Cd2 97.39(2) 25 31
Cd1 Cd2 Cd2 97.39(2) 25_455 31
As1 Cd2 Cd2 131.90(3) . 31_445
As2 Cd2 Cd2 113.94(5) 7 31_445
As2 Cd2 Cd2 52.198(13) 7_445 31_445
As2 Cd2 Cd2 52.199(13) 7_455 31_445
Cd1 Cd2 Cd2 97.39(2) 25_445 31_445
Cd1 Cd2 Cd2 176.91(5) 25 31_445
Cd1 Cd2 Cd2 97.39(2) 25_455 31_445
Cd2 Cd2 Cd2 80.27(5) 31 31_445
As1 Cd2 Cd2 131.90(3) . 31_545
As2 Cd2 Cd2 52.199(13) 7 31_545
As2 Cd2 Cd2 52.199(13) 7_445 31_545
As2 Cd2 Cd2 113.94(5) 7_455 31_545
Cd1 Cd2 Cd2 97.39(2) 25_445 31_545
Cd1 Cd2 Cd2 97.39(2) 25 31_545
Cd1 Cd2 Cd2 176.91(5) 25_455 31_545
Cd2 Cd2 Cd2 80.27(5) 31 31_545
Cd2 Cd2 Cd2 80.27(5) 31_445 31_545
Cd1 As1 Cd1 115.35(3) 25 25_445
Cd1 As1 Cd1 115.35(3) 25 25_455
Cd1 As1 Cd1 115.35(3) 25_445 25_455
Cd1 As1 Cd2 77.36(5) 25 .
Cd1 As1 Cd2 77.36(5) 25_445 .
Cd1 As1 Cd2 77.36(5) 25_455 .
Cd1 As1 Na1 157.45(6) 25 13_444
Cd1 As1 Na1 74.19(3) 25_445 13_444
Cd1 As1 Na1 74.19(3) 25_455 13_444
Cd2 As1 Na1 125.20(2) . 13_444
Cd1 As1 Na1 74.19(3) 25 13_554
Cd1 As1 Na1 157.45(6) 25_445 13_554
Cd1 As1 Na1 74.19(3) 25_455 13_554
Cd2 As1 Na1 125.20(2) . 13_554
Na1 As1 Na1 90.09(3) 13_444 13_554
Cd1 As1 Na1 74.19(3) 25 13_544
Cd1 As1 Na1 74.19(3) 25_445 13_544
Cd1 As1 Na1 157.45(6) 25_455 13_544
Cd2 As1 Na1 125.20(2) . 13_544
Na1 As1 Na1 90.09(3) 13_444 13_544
Na1 As1 Na1 90.09(3) 13_554 13_544
Cd2 As2 Cd2 180.00(4) 25 13_444
Cd2 As2 Cd2 104.40(3) 25 25_445
Cd2 As2 Cd2 75.60(3) 13_444 25_445
Cd2 As2 Cd2 75.60(3) 25 13_554
Cd2 As2 Cd2 104.40(3) 13_444 13_554
Cd2 As2 Cd2 180.00(4) 25_445 13_554
Cd2 As2 Cd2 75.60(3) 25 13_544
Cd2 As2 Cd2 104.40(3) 13_444 13_544
Cd2 As2 Cd2 75.60(3) 25_445 13_544
Cd2 As2 Cd2 104.40(3) 13_554 13_544
Cd2 As2 Cd2 104.40(3) 25 25_455
Cd2 As2 Cd2 75.60(3) 13_444 25_455
Cd2 As2 Cd2 104.40(3) 25_445 25_455
Cd2 As2 Cd2 75.60(3) 13_554 25_455
Cd2 As2 Cd2 180.00(4) 13_544 25_455

loop_
_geom_bond_atom_site_label_1
_geom_bond_atom_site_label_2
_geom_bond_distance
_geom_bond_site_symmetry_2
Na1 As1 3.1473(9) 31_445
Na1 As1 3.1473(10) 7
Na1 As1 3.1473(10) 31
Na1 As1 3.1473(9) 7_445
Na1 As1 3.1473(9) 31_545
Na1 As1 3.1473(9) 7_455
Na1 Cd1 3.5115(12) 7_445
Na1 Cd1 3.5115(12) 31
Na1 Cd1 3.5115(12) 7
Na1 Cd1 3.5115(12) 31_445
Na1 Cd1 3.5115(12) 7_455
Na1 Cd1 3.5115(12) 31_545
Cd1 As1 2.6358(6) 25
Cd1 As1 2.6358(6) 25_445
Cd1 As1 2.6358(6) 25_455
Cd1 Cd2 3.3007(14) 25_445
Cd1 Cd2 3.3007(14) 25
Cd1 Cd2 3.3008(14) 25_455
Cd1 Na1 3.5114(12) 13_554
Cd1 Na1 3.5114(12) 13_444
Cd1 Na1 3.5114(12) 13_544
Cd2 As1 2.646(2) .
Cd2 As2 2.8189(6) 7
Cd2 As2 2.8189(6) 7_445
Cd2 As2 2.8189(6) 7_455
Cd2 Cd1 3.3006(14) 25_445
Cd2 Cd1 3.3006(14) 25
Cd2 Cd1 3.3006(14) 25_455
Cd2 Cd2 3.4553(17) 31
Cd2 Cd2 3.4553(17) 31_445
Cd2 Cd2 3.4553(17) 31_545
As1 Cd1 2.6358(6) 25
As1 Cd1 2.6358(6) 25_445
As1 Cd1 2.6358(6) 25_455
As1 Na1 3.1473(9) 13_444
As1 Na1 3.1473(9) 13_554
As1 Na1 3.1473(9) 13_544
As2 Cd2 2.8188(6) 25
As2 Cd2 2.8188(6) 13_444
As2 Cd2 2.8188(6) 25_445
As2 Cd2 2.8188(6) 13_554
As2 Cd2 2.8188(6) 13_544
As2 Cd2 2.8188(6) 25_455
